data_7228910
loop_
_publ_author_name
'Feng, Yan Fang'
'Tang, Qi'
'Luo, Kai Liang'
'Wu, Ji Qing'
'Zhang, Zhong'
'Liang, Yuning'
'Liang, Fu Pei'

_publ_section_title
;
 Controllable assembly of Cu(II) coordination compounds based on a
 flexible zwitterionic benzimidazole-dicarboxylate ligand: Synthesis,
 structural diversity, reversible SCSC transformation and magnetic
 properties
;
_journal_name_full CrystEngComm
_journal_paper_doi 10.1039/C7CE01215B
_journal_year 2017
_chemical_formula_moiety 'C26 H26 Cu2 N6 O14, C2 H3 N'
_chemical_formula_sum 'C28 H29 Cu2 N7 O14'
_chemical_formula_weight 814.66
_chemical_name_systematic
; 
 ? 
;
_space_group_IT_number 14
_symmetry_cell_setting monoclinic
_symmetry_space_group_name_Hall '-P 2yn'
_symmetry_space_group_name_H-M 'P 1 21/n 1'
_atom_sites_solution_hydrogens geom
_atom_sites_solution_primary direct
_atom_sites_solution_secondary difmap
_audit_creation_method SHELXL-97
_audit_update_record
;
2017-07-02 deposited with the CCDC.
2017-08-15 downloaded from the CCDC.
;
_cell_angle_alpha 90.00
_cell_angle_beta 91.357(10)
_cell_angle_gamma 90.00
_cell_formula_units_Z 2
_cell_length_a 11.2462(15)
_cell_length_b 11.0776(8)
_cell_length_c 12.0983(9)
_cell_measurement_reflns_used 1368
_cell_measurement_temperature 296(2)
_cell_measurement_theta_max 26.6630
_cell_measurement_theta_min 3.6700
_cell_volume 1506.8(3)
_computing_cell_refinement SMART
_computing_data_collection 'SMART (Bruker, 2000)'
_computing_data_reduction 'SAINT (Bruker, 2000)'
_computing_molecular_graphics DIAMOND
_computing_publication_material DIAMOND
_computing_structure_refinement SHELXTL
_computing_structure_solution 'SHELXTL (Bruker, 2000)'
_diffrn_ambient_temperature 296(2)
_diffrn_measured_fraction_theta_full 0.998
_diffrn_measured_fraction_theta_max 0.998
_diffrn_measurement_device_type 'Bruker Smart Apex CCD II'
_diffrn_measurement_method 'phi and omega scans'
_diffrn_radiation_monochromator graphite
_diffrn_radiation_source 'fine-focus sealed tube'
_diffrn_radiation_type MoK\a
_diffrn_radiation_wavelength 0.71073
_diffrn_reflns_av_R_equivalents 0.0731
_diffrn_reflns_av_sigmaI/netI 0.0977
_diffrn_reflns_limit_h_max 10
_diffrn_reflns_limit_h_min -13
_diffrn_reflns_limit_k_max 13
_diffrn_reflns_limit_k_min -13
_diffrn_reflns_limit_l_max 14
_diffrn_reflns_limit_l_min -14
_diffrn_reflns_number 9441
_diffrn_reflns_theta_full 26.00
_diffrn_reflns_theta_max 26.00
_diffrn_reflns_theta_min 3.37
_exptl_absorpt_coefficient_mu 1.499
_exptl_absorpt_correction_T_max 1.00000
_exptl_absorpt_correction_T_min 0.71931
_exptl_absorpt_correction_type multi-scan
_exptl_absorpt_process_details 'SADABS(Sheldrick, 1996)'
_exptl_crystal_colour green
_exptl_crystal_density_diffrn 1.796
_exptl_crystal_density_method 'not measured'
_exptl_crystal_description block
_exptl_crystal_F_000 832
_exptl_crystal_size_max 0.29
_exptl_crystal_size_mid 0.26
_exptl_crystal_size_min 0.21
_refine_diff_density_max 0.532
_refine_diff_density_min -0.452
_refine_diff_density_rms 0.099
_refine_ls_extinction_method none
_refine_ls_goodness_of_fit_ref 1.015
_refine_ls_hydrogen_treatment constr
_refine_ls_matrix_type full
_refine_ls_number_parameters 233
_refine_ls_number_reflns 2960
_refine_ls_number_restraints 0
_refine_ls_restrained_S_all 1.015
_refine_ls_R_factor_all 0.1008
_refine_ls_R_factor_gt 0.0555
_refine_ls_shift/su_max 0.001
_refine_ls_shift/su_mean 0.000
_refine_ls_structure_factor_coef Fsqd
_refine_ls_weighting_details 'calc w=1/[\s^2^(Fo^2^)+(0.0250P)^2^+1.0000P] where P=(Fo^2^+2Fc^2^)/3'
_refine_ls_weighting_scheme calc
_refine_ls_wR_factor_gt 0.0945
_refine_ls_wR_factor_ref 0.1089
_reflns_number_gt 1889
_reflns_number_total 2960
_reflns_threshold_expression >2sigma(I)
_cod_data_source_file c7ce01215b2.cif
_cod_data_source_block fyfcomplex1
_cod_depositor_comments
;
The following automatic conversions were performed:

'_symmetry_cell_setting' value 'Monoclinic' changed to 'monoclinic'
according to
/home/data/users/saulius/crontab/automatic-downloads/rss-feeds/RSC/lib/dictionaries/cif_core.dic
dictionary named 'cif_core.dic' version 2.4.2 from 2011-04-26.

Automatic conversion script
Id: cif_fix_values 4973 2017-02-22 13:04:09Z antanas 
;
_cod_original_sg_symbol_H-M 'P 21/n'
_cod_database_code 7228910

loop_
_symmetry_equiv_pos_as_xyz
'x, y, z'
'-x+1/2, y+1/2, -z+1/2'
'-x, -y, -z'
'x-1/2, -y-1/2, z-1/2'

loop_
_atom_site_label
_atom_site_type_symbol
_atom_site_fract_x
_atom_site_fract_y
_atom_site_fract_z
_atom_site_U_iso_or_equiv
_atom_site_adp_type
_atom_site_occupancy
_atom_site_symmetry_multiplicity
_atom_site_calc_flag
_atom_site_refinement_flags
C1 C 0.9980(5) 0.7860(4) 0.0943(4) 0.0332(12) Uani 1 1 d .
C2 C 1.0657(5) 0.8085(4) 0.0024(4) 0.0396(14) Uani 1 1 d .
H2 H 1.1463 0.7900 0.0007 0.048 Uiso 1 1 calc R
C3 C 1.0060(5) 0.8598(4) -0.0861(4) 0.0414(14) Uani 1 1 d .
H3 H 1.0476 0.8757 -0.1500 0.050 Uiso 1 1 calc R
C4 C 0.8863(5) 0.8887(4) -0.0838(4) 0.0409(14) Uani 1 1 d .
H4 H 0.8503 0.9234 -0.1461 0.049 Uiso 1 1 calc R
C5 C 0.8186(5) 0.8679(4) 0.0078(4) 0.0398(13) Uani 1 1 d .
H5 H 0.7385 0.8882 0.0097 0.048 Uiso 1 1 calc R
C6 C 0.8782(5) 0.8143(4) 0.0971(4) 0.0306(12) Uani 1 1 d .
C7 C 0.9303(5) 0.7328(4) 0.2560(4) 0.0332(12) Uani 1 1 d .
H7 H 0.9268 0.7023 0.3275 0.040 Uiso 1 1 calc R
C8 C 1.1489(5) 0.7119(4) 0.2413(4) 0.0396(14) Uani 1 1 d .
H8A H 1.1969 0.6739 0.1855 0.047 Uiso 1 1 calc R
H8B H 1.1454 0.6579 0.3043 0.047 Uiso 1 1 calc R
C9 C 1.2048(5) 0.8319(4) 0.2767(4) 0.0361(13) Uani 1 1 d .
H9A H 1.2838 0.8171 0.3075 0.043 Uiso 1 1 calc R
H9B H 1.2128 0.8829 0.2121 0.043 Uiso 1 1 calc R
C10 C 1.1316(5) 0.8975(5) 0.3615(4) 0.0321(12) Uani 1 1 d .
C11 C 0.7251(4) 0.8130(4) 0.2486(4) 0.0357(13) Uani 1 1 d .
H11A H 0.7103 0.7626 0.3124 0.043 Uiso 1 1 calc R
H11B H 0.6614 0.7995 0.1945 0.043 Uiso 1 1 calc R
C12 C 0.7263(4) 0.9445(4) 0.2830(4) 0.0353(12) Uani 1 1 d .
H12A H 0.7353 0.9946 0.2179 0.042 Uiso 1 1 calc R
H12B H 0.6508 0.9645 0.3154 0.042 Uiso 1 1 calc R
C13 C 0.8256(4) 0.9724(4) 0.3653(4) 0.0297(12) Uani 1 1 d .
C14 C 0.5000 1.0000 0.5000 0.094(4) Uani 1 2 d S
C15 C 0.4032(7) 0.9683(7) 0.4436(6) 0.119(3) Uani 0.50 1 d P
H15A H 0.3880 0.8840 0.4549 0.179 Uiso 0.50 1 calc PR
H15B H 0.4142 0.9833 0.3664 0.179 Uiso 0.50 1 calc PR
H15C H 0.3369 1.0147 0.4686 0.179 Uiso 0.50 1 calc PR
Cu1 Cu 0.97668(6) 0.89436(5) 0.54870(4) 0.02782(19) Uani 1 1 d .
N1 N 1.0281(4) 0.7344(3) 0.1964(3) 0.0320(10) Uani 1 1 d .
N2 N 0.8391(4) 0.7796(3) 0.2009(3) 0.0314(10) Uani 1 1 d .
N3 N 0.9214(4) 0.6255(4) 0.5894(4) 0.0441(12) Uani 1 1 d .
N4 N 0.4032(7) 0.9683(7) 0.4436(6) 0.119(3) Uani 0.50 1 d P
O1 O 1.1225(3) 1.0104(3) 0.3511(2) 0.0344(8) Uani 1 1 d .
O2 O 1.0853(3) 0.8350(3) 0.4355(3) 0.0353(8) Uani 1 1 d .
O3 O 0.8437(3) 0.8936(3) 0.4399(2) 0.0345(8) Uani 1 1 d .
O4 O 0.8834(3) 1.0680(3) 0.3539(2) 0.0351(8) Uani 1 1 d .
O5 O 0.9582(4) 0.7240(3) 0.6309(3) 0.0499(11) Uani 1 1 d .
O6 O 0.9404(5) 0.5315(3) 0.6402(4) 0.0837(16) Uani 1 1 d .
O7 O 0.8648(4) 0.6257(4) 0.5008(4) 0.0681(13) Uani 1 1 d .

loop_
_atom_site_aniso_label
_atom_site_aniso_U_11
_atom_site_aniso_U_22
_atom_site_aniso_U_33
_atom_site_aniso_U_23
_atom_site_aniso_U_13
_atom_site_aniso_U_12
C1 0.047(4) 0.026(3) 0.026(3) -0.005(2) -0.002(2) 0.001(3)
C2 0.043(4) 0.043(3) 0.033(3) -0.005(2) 0.007(3) 0.004(3)
C3 0.051(4) 0.048(3) 0.025(3) -0.001(2) 0.008(3) -0.001(3)
C4 0.058(4) 0.036(3) 0.029(3) -0.001(2) -0.008(3) 0.001(3)
C5 0.045(4) 0.040(3) 0.033(3) -0.005(2) -0.008(3) -0.004(3)
C6 0.041(3) 0.024(3) 0.027(3) -0.005(2) 0.000(2) -0.002(2)
C7 0.040(3) 0.029(3) 0.031(3) -0.002(2) -0.001(3) -0.003(3)
C8 0.047(4) 0.042(3) 0.030(3) 0.004(2) 0.003(3) 0.012(3)
C9 0.036(3) 0.043(3) 0.029(3) 0.003(2) 0.005(2) 0.012(3)
C10 0.039(3) 0.038(3) 0.019(2) -0.007(2) -0.005(2) 0.004(3)
C11 0.033(3) 0.044(3) 0.031(3) -0.004(2) 0.003(2) -0.009(3)
C12 0.027(3) 0.040(3) 0.038(3) -0.001(2) -0.004(2) -0.001(3)
C13 0.029(3) 0.037(3) 0.023(3) -0.003(2) 0.000(2) 0.006(2)
C14 0.142(14) 0.062(7) 0.078(8) -0.003(6) -0.011(8) 0.029(8)
C15 0.116(8) 0.108(6) 0.131(7) -0.004(5) -0.054(6) -0.013(5)
Cu1 0.0327(4) 0.0272(3) 0.0235(3) 0.0016(3) -0.0012(2) -0.0011(3)
N1 0.037(3) 0.035(2) 0.023(2) -0.0030(18) 0.002(2) 0.004(2)
N2 0.034(3) 0.037(2) 0.023(2) -0.0047(18) 0.0009(19) -0.004(2)
N3 0.039(3) 0.038(3) 0.055(3) 0.010(2) 0.008(3) 0.003(2)
N4 0.116(8) 0.108(6) 0.131(7) -0.004(5) -0.054(6) -0.013(5)
O1 0.041(2) 0.035(2) 0.0275(19) 0.0008(15) 0.0051(16) 0.0002(18)
O2 0.040(2) 0.038(2) 0.0280(19) 0.0017(15) 0.0075(17) 0.0003(17)
O3 0.039(2) 0.0369(19) 0.0270(18) 0.0024(16) -0.0062(16) -0.0080(17)
O4 0.038(2) 0.037(2) 0.0296(19) 0.0030(15) -0.0102(16) -0.0055(17)
O5 0.069(3) 0.032(2) 0.048(2) 0.0069(17) -0.005(2) -0.012(2)
O6 0.122(5) 0.038(2) 0.091(4) 0.024(2) 0.007(3) 0.004(3)
O7 0.065(3) 0.067(3) 0.071(3) 0.000(2) -0.016(3) -0.014(2)

loop_
_atom_type_symbol
_atom_type_description
_atom_type_scat_dispersion_real
_atom_type_scat_dispersion_imag
_atom_type_scat_source
C C 0.0033 0.0016 'International Tables Vol C Tables 4.2.6.8 and 6.1.1.4'
H H 0.0000 0.0000 'International Tables Vol C Tables 4.2.6.8 and 6.1.1.4'
N N 0.0061 0.0033 'International Tables Vol C Tables 4.2.6.8 and 6.1.1.4'
O O 0.0106 0.0060 'International Tables Vol C Tables 4.2.6.8 and 6.1.1.4'
Cu Cu 0.3201 1.2651 'International Tables Vol C Tables 4.2.6.8 and 6.1.1.4'

loop_
_geom_angle_atom_site_label_1
_geom_angle_atom_site_label_2
_geom_angle_atom_site_label_3
_geom_angle
_geom_angle_site_symmetry_1
_geom_angle_site_symmetry_3
C6 C1 C2 122.3(5) . .
C6 C1 N1 106.6(4) . .
C2 C1 N1 131.1(5) . .
C3 C2 C1 115.6(5) . .
C3 C2 H2 122.2 . .
C1 C2 H2 122.2 . .
C2 C3 C4 122.6(5) . .
C2 C3 H3 118.7 . .
C4 C3 H3 118.7 . .
C5 C4 C3 122.2(5) . .
C5 C4 H4 118.9 . .
C3 C4 H4 118.9 . .
C4 C5 C6 115.6(5) . .
C4 C5 H5 122.2 . .
C6 C5 H5 122.2 . .
C1 C6 C5 121.9(5) . .
C1 C6 N2 106.8(4) . .
C5 C6 N2 131.4(5) . .
N2 C7 N1 111.4(4) . .
N2 C7 H7 124.3 . .
N1 C7 H7 124.3 . .
N1 C8 C9 109.0(4) . .
N1 C8 H8A 109.9 . .
C9 C8 H8A 109.9 . .
N1 C8 H8B 109.9 . .
C9 C8 H8B 109.9 . .
H8A C8 H8B 108.3 . .
C10 C9 C8 112.4(4) . .
C10 C9 H9A 109.1 . .
C8 C9 H9A 109.1 . .
C10 C9 H9B 109.1 . .
C8 C9 H9B 109.1 . .
H9A C9 H9B 107.9 . .
O2 C10 O1 125.7(4) . .
O2 C10 C9 117.4(4) . .
O1 C10 C9 116.9(4) . .
N2 C11 C12 110.4(4) . .
N2 C11 H11A 109.6 . .
C12 C11 H11A 109.6 . .
N2 C11 H11B 109.6 . .
C12 C11 H11B 109.6 . .
H11A C11 H11B 108.1 . .
C13 C12 C11 112.3(4) . .
C13 C12 H12A 109.1 . .
C11 C12 H12A 109.1 . .
C13 C12 H12B 109.1 . .
C11 C12 H12B 109.1 . .
H12A C12 H12B 107.9 . .
O4 C13 O3 125.8(5) . .
O4 C13 C12 118.6(4) . .
O3 C13 C12 115.6(4) . .
C15 C14 N4 180.000(2) . 3_676
C15 C14 C15 180.000(2) . 3_676
C14 C15 H15A 109.5 . .
C14 C15 H15B 109.5 . .
H15A C15 H15B 109.5 . .
C14 C15 H15C 109.5 . .
H15A C15 H15C 109.5 . .
H15B C15 H15C 109.5 . .
O3 Cu1 O2 90.44(14) . .
O3 Cu1 O1 88.93(14) . 3_776
O2 Cu1 O1 167.15(13) . 3_776
O3 Cu1 O4 167.27(13) . 3_776
O2 Cu1 O4 89.26(14) . 3_776
O1 Cu1 O4 88.54(14) 3_776 3_776
O3 Cu1 O5 103.06(14) . .
O2 Cu1 O5 95.58(14) . .
O1 Cu1 O5 97.07(14) 3_776 .
O4 Cu1 O5 89.64(14) 3_776 .
O3 Cu1 Cu1 82.14(9) . 3_776
O2 Cu1 Cu1 81.63(10) . 3_776
O1 Cu1 Cu1 85.57(9) 3_776 3_776
O4 Cu1 Cu1 85.23(9) 3_776 3_776
O5 Cu1 Cu1 174.17(12) . 3_776
C7 N1 C1 107.4(4) . .
C7 N1 C8 124.5(4) . .
C1 N1 C8 126.8(4) . .
C7 N2 C6 107.8(4) . .
C7 N2 C11 125.4(4) . .
C6 N2 C11 125.6(4) . .
O6 N3 O7 121.1(5) . .
O6 N3 O5 118.8(5) . .
O7 N3 O5 120.0(4) . .
C10 O1 Cu1 121.0(3) . 3_776
C10 O2 Cu1 125.9(3) . .
C13 O3 Cu1 125.4(3) . .
C13 O4 Cu1 121.2(3) . 3_776
N3 O5 Cu1 127.4(3) . .

loop_
_geom_bond_atom_site_label_1
_geom_bond_atom_site_label_2
_geom_bond_distance
_geom_bond_site_symmetry_2
C1 C6 1.384(7) .
C1 C2 1.385(6) .
C1 N1 1.396(6) .
C2 C3 1.373(7) .
C2 H2 0.9300 .
C3 C4 1.385(7) .
C3 H3 0.9300 .
C4 C5 1.378(7) .
C4 H4 0.9300 .
C5 C6 1.391(6) .
C5 H5 0.9300 .
C6 N2 1.394(6) .
C7 N2 1.317(6) .
C7 N1 1.329(6) .
C7 H7 0.9300 .
C8 N1 1.473(6) .
C8 C9 1.527(6) .
C8 H8A 0.9700 .
C8 H8B 0.9700 .
C9 C10 1.516(6) .
C9 H9A 0.9700 .
C9 H9B 0.9700 .
C10 O2 1.255(5) .
C10 O1 1.261(5) .
C11 N2 1.466(6) .
C11 C12 1.515(6) .
C11 H11A 0.9700 .
C11 H11B 0.9700 .
C12 C13 1.511(6) .
C12 H12A 0.9700 .
C12 H12B 0.9700 .
C13 O4 1.251(5) .
C13 O3 1.269(5) .
C14 C15 1.319(7) .
C14 N4 1.319(7) 3_676
C14 C15 1.319(7) 3_676
C15 H15A 0.9600 .
C15 H15B 0.9600 .
C15 H15C 0.9600 .
Cu1 O3 1.969(3) .
Cu1 O2 1.970(3) .
Cu1 O1 1.972(3) 3_776
Cu1 O4 1.987(3) 3_776
Cu1 O5 2.146(3) .
Cu1 Cu1 2.6779(11) 3_776
N3 O6 1.225(5) .
N3 O7 1.234(5) .
N3 O5 1.267(5) .
O1 Cu1 1.972(3) 3_776
O4 Cu1 1.987(3) 3_776

loop_
_geom_torsion_atom_site_label_1
_geom_torsion_atom_site_label_2
_geom_torsion_atom_site_label_3
_geom_torsion_atom_site_label_4
_geom_torsion
_geom_torsion_site_symmetry_1
_geom_torsion_site_symmetry_4
C6 C1 C2 C3 -0.5(7) . .
N1 C1 C2 C3 179.1(5) . .
C1 C2 C3 C4 0.7(7) . .
C2 C3 C4 C5 0.0(8) . .
C3 C4 C5 C6 -0.9(7) . .
C2 C1 C6 C5 -0.4(7) . .
N1 C1 C6 C5 179.9(4) . .
C2 C1 C6 N2 180.0(4) . .
N1 C1 C6 N2 0.2(5) . .
C4 C5 C6 C1 1.1(7) . .
C4 C5 C6 N2 -179.4(4) . .
N1 C8 C9 C10 57.8(5) . .
C8 C9 C10 O2 39.9(6) . .
C8 C9 C10 O1 -140.0(4) . .
N2 C11 C12 C13 -57.9(5) . .
C11 C12 C13 O4 137.9(4) . .
C11 C12 C13 O3 -41.0(6) . .
N2 C7 N1 C1 -0.3(5) . .
N2 C7 N1 C8 167.0(4) . .
C6 C1 N1 C7 0.0(5) . .
C2 C1 N1 C7 -179.7(5) . .
C6 C1 N1 C8 -166.9(4) . .
C2 C1 N1 C8 13.4(8) . .
C9 C8 N1 C7 -91.2(5) . .
C9 C8 N1 C1 73.6(6) . .
N1 C7 N2 C6 0.4(5) . .
N1 C7 N2 C11 -167.5(4) . .
C1 C6 N2 C7 -0.4(5) . .
C5 C6 N2 C7 180.0(5) . .
C1 C6 N2 C11 167.5(4) . .
C5 C6 N2 C11 -12.1(8) . .
C12 C11 N2 C7 92.7(5) . .
C12 C11 N2 C6 -73.1(5) . .
O2 C10 O1 Cu1 -2.9(6) . 3_776
C9 C10 O1 Cu1 176.9(3) . 3_776
O1 C10 O2 Cu1 4.7(7) . .
C9 C10 O2 Cu1 -175.1(3) . .
O3 Cu1 O2 C10 78.8(4) . .
O1 Cu1 O2 C10 -8.3(9) 3_776 .
O4 Cu1 O2 C10 -88.5(4) 3_776 .
O5 Cu1 O2 C10 -178.1(4) . .
Cu1 Cu1 O2 C10 -3.2(4) 3_776 .
O4 C13 O3 Cu1 -6.0(7) . .
C12 C13 O3 Cu1 172.8(3) . .
O2 Cu1 O3 C13 -77.3(4) . .
O1 Cu1 O3 C13 89.8(4) 3_776 .
O4 Cu1 O3 C13 11.3(8) 3_776 .
O5 Cu1 O3 C13 -173.2(4) . .
Cu1 Cu1 O3 C13 4.1(4) 3_776 .
O3 C13 O4 Cu1 3.6(7) . 3_776
C12 C13 O4 Cu1 -175.2(3) . 3_776
O6 N3 O5 Cu1 164.2(4) . .
O7 N3 O5 Cu1 -17.7(7) . .
O3 Cu1 O5 N3 33.8(5) . .
O2 Cu1 O5 N3 -57.9(4) . .
O1 Cu1 O5 N3 124.4(4) 3_776 .
O4 Cu1 O5 N3 -147.1(4) 3_776 .
